data_7246952
loop_
_publ_author_name
'Kehoe, Roberta A.'
'Light, Mark E.'
'Jones, David J.'
'McGlacken, Gerard P.'

_publ_section_title
;
 A phosphine free, inorganic base free, one-pot tandem Mizoroki--Heck
 olefination/direct arylation/hydrogenation sequence, to give multicyclic
 alkylated heteroarenes
;
_journal_issue 14
_journal_name_full 'Green Chemistry'
_journal_page_first 5654
_journal_page_last 5660
_journal_paper_doi 10.1039/D3GC01403G
_journal_volume 25
_journal_year 2023
_chemical_formula_moiety 'C20 H16 O'
_chemical_formula_sum 'C20 H16 O'
_chemical_formula_weight 272.33
_space_group_crystal_system triclinic
_space_group_IT_number 2
_space_group_name_Hall '-P 1'
_space_group_name_H-M_alt 'P -1'
_atom_sites_solution_hydrogens geom
_atom_sites_solution_primary dual
_audit_creation_date 2022-09-01
_audit_creation_method
;
Olex2 1.5-alpha
(compiled 2022.06.10 svn.r3fa896fb for OlexSys, GUI svn.r6535)
;
_audit_update_record
;
2022-09-01 deposited with the CCDC.	2023-06-21 downloaded from the CCDC.
;
_cell_angle_alpha 84.533(7)
_cell_angle_beta 89.069(7)
_cell_angle_gamma 74.931(6)
_cell_formula_units_Z 2
_cell_length_a 6.3822(4)
_cell_length_b 10.2110(8)
_cell_length_c 11.3886(12)
_cell_measurement_reflns_used 2600
_cell_measurement_temperature 100(2)
_cell_measurement_theta_max 74.7330
_cell_measurement_theta_min 3.8850
_cell_volume 713.37(11)
_computing_cell_refinement 'CrysAlisPro 1.171.41.93a (Rigaku OD, 2020)'
_computing_data_collection 'CrysAlisPro 1.171.41.93a (Rigaku OD, 2020)'
_computing_data_reduction 'CrysAlisPro 1.171.41.93a (Rigaku OD, 2020)'
_computing_molecular_graphics 'Olex2 1.5-alpha (Dolomanov et al., 2009)'
_computing_publication_material 'Olex2 1.5-alpha (Dolomanov et al., 2009)'
_computing_structure_refinement 'SHELXL 2016/6 (Sheldrick, 2015)'
_computing_structure_solution 'SHELXT 2014/5 (Sheldrick, 2014)'
_diffrn_ambient_temperature 100(2)
_diffrn_detector 'Hybrid Pixel Array Detector'
_diffrn_detector_area_resol_mean 10.0000
_diffrn_detector_type HyPix
_diffrn_measured_fraction_theta_full 0.958
_diffrn_measured_fraction_theta_max 0.958
_diffrn_measurement_details
;
List of Runs (angles in degrees, time in seconds):

  # Type    Start    End  Width  t~exp~   \w     \q     \k     \f   Frames
#--------------------------------------------------------------------------
  1  \w    -73.00 -18.00   0.50    1.00    --  -44.84 124.00 111.00  110
  2  \w     10.00  46.00   0.50    1.00    --   44.84-124.00  32.00   72
  3  \w     50.00  77.00   0.50    1.00    --   44.84-124.00  32.00   54
  4  \w    -98.00 -72.00   0.50    5.00    --  -97.00 124.00 111.00   52
  5  \w    -63.00 -31.00   0.50    5.00    --  -97.00 124.00 111.00   64
  6  \w     89.00 142.00   0.50    5.00    --  109.75 124.00 111.00  106
  7  \w    -22.00  29.00   0.50    1.00    --  -44.84  38.00 -60.00  102
  8  \w    -28.00  12.00   0.50    1.00    --   44.84 -38.00  90.00   80
  9  \w     39.00  74.00   0.50    1.00    --   44.84  38.00 150.00   70
 10  \w     39.00  64.00   0.50    1.00    --   44.84 -77.00-150.00   50
 11  \w    -23.00  12.00   0.50    1.00    --   44.84 -77.00-150.00   70
 12  \w    -30.00  13.00   0.50    1.00    --   44.84 -38.00 120.00   86
 13  \w    -19.00  13.00   0.50    1.00    --   44.84 -38.00  30.00   64
 14  \w    -27.00   9.00   0.50    1.00    --   44.84 -38.00 -30.00   72
 15  \w    -49.00 -23.00   0.50    5.00    --  -97.00  61.00  90.00   52
 16  \w   -168.00-142.00   0.50    5.00    --  -97.00 -30.00  90.00   52
 17  \w    -92.00 -65.00   0.50    5.00    --  -97.00  99.00  69.90   54
 18  \w    -51.00 -25.00   0.50    5.00    --  -97.00  99.00  69.90   52
 19  \w   -138.00 -92.00   0.50    5.00    --  -97.00 -15.00-180.00   92
 20  \w    -93.00 -65.00   0.50    5.00    --  -97.00  93.00-142.12   56
 21  \w    -92.00 -37.00   0.50    5.00    --  -97.00  96.00 -50.71  110
 22  \w    -92.00 -23.00   0.50    5.00    --  -97.00  90.00 134.20  138
 23  \w   -138.00 -90.00   0.50    5.00    --  -97.00 -30.00  90.00   96
 24  \w   -155.00-130.00   0.50    5.00    --  -97.00-124.00  32.00   50
 25  \w    105.00 155.00   0.50    5.00    --  109.75  30.00  30.00  100
 26  \w     41.00  71.00   0.50    5.00    --  109.75 -77.00  90.00   60
 27  \w     37.00  65.00   0.50    5.00    --  109.75 -77.00-180.00   56
 28  \w    106.00 131.00   0.50    5.00    --  109.75  15.00 -60.00   50
 29  \w     39.00  67.00   0.50    5.00    --  109.75 -77.00-120.00   56
 30  \w    105.00 130.00   0.50    5.00    --  109.75  15.00   0.00   50
 31  \w     41.00  69.00   0.50    5.00    --  109.75 -77.00  30.00   56
 32  \w     37.00  71.00   0.50    5.00    --  109.75 -77.00 -60.00   68
 33  \w    104.00 129.00   0.50    5.00    --  109.75  15.00  90.00   50
 34  \w     39.00  68.00   0.50    5.00    --  109.75 -77.00 120.00   58
 35  \w     39.00  88.00   0.50    5.00    --  109.75 -95.00  30.00   98
 36  \w    104.00 129.00   0.50    5.00    --  109.75  15.00  30.00   50
 37  \w     63.00  93.00   0.50    5.00    --  109.75 -95.00   0.00   60
 38  \w     41.00  71.00   0.50    5.00    --  109.75 -77.00-150.00   60
 39  \w    104.00 129.00   0.50    5.00    --  109.75  15.00-180.00   50
 40  \w     69.00  95.00   0.50    5.00    --  109.75-125.00 -30.00   52
 41  \w     57.00  91.00   0.50    5.00    --  109.75 -95.00 -90.00   68
 42  \w     52.00  78.00   0.50    5.00    --  109.75 -95.00  90.00   52
 43  \w    109.00 151.00   0.50    5.00    --  109.75  30.00-120.00   84
 44  \w    104.00 129.00   0.50    5.00    --  109.75  15.00 -30.00   50
 45  \w    114.00 158.00   0.50    5.00    --  109.75  30.00 -60.00   88
 46  \w     68.00  94.00   0.50    5.00    --  109.75-124.00  32.00   52
;
_diffrn_measurement_device 'four-circle diffractometer'
_diffrn_measurement_device_type 'ROD, Synergy Custom system, HyPix'
_diffrn_measurement_method '\w scans'
_diffrn_orient_matrix_type 'CrysAlisPro convention (1999,Acta A55,543-557)'
_diffrn_orient_matrix_UB_11 0.0247354000
_diffrn_orient_matrix_UB_12 0.1430337000
_diffrn_orient_matrix_UB_13 -0.0422820000
_diffrn_orient_matrix_UB_21 -0.0331476000
_diffrn_orient_matrix_UB_22 -0.0259462000
_diffrn_orient_matrix_UB_23 -0.1286079000
_diffrn_orient_matrix_UB_31 -0.2465464000
_diffrn_orient_matrix_UB_32 0.0591587000
_diffrn_orient_matrix_UB_33 0.0118277000
_diffrn_radiation_monochromator mirror
_diffrn_radiation_probe x-ray
_diffrn_radiation_type 'Cu K\a'
_diffrn_radiation_wavelength 1.54184
_diffrn_reflns_av_R_equivalents 0.0579
_diffrn_reflns_av_unetI/netI 0.0647
_diffrn_reflns_Laue_measured_fraction_full 0.958
_diffrn_reflns_Laue_measured_fraction_max 0.958
_diffrn_reflns_limit_h_max 6
_diffrn_reflns_limit_h_min -7
_diffrn_reflns_limit_k_max 12
_diffrn_reflns_limit_k_min -12
_diffrn_reflns_limit_l_max 13
_diffrn_reflns_limit_l_min -13
_diffrn_reflns_number 5814
_diffrn_reflns_point_group_measured_fraction_full 0.958
_diffrn_reflns_point_group_measured_fraction_max 0.958
_diffrn_reflns_theta_full 66.473
_diffrn_reflns_theta_max 66.473
_diffrn_reflns_theta_min 3.899
_diffrn_source 'Rotating-anode X-ray tube'
_diffrn_source_type 'Rigaku (Cu) X-ray Source'
_exptl_absorpt_coefficient_mu 0.592
_exptl_absorpt_correction_T_max 1.00000
_exptl_absorpt_correction_T_min 0.55372
_exptl_absorpt_correction_type multi-scan
_exptl_absorpt_process_details
;
CrysAlisPro 1.171.41.93a (Rigaku Oxford Diffraction, 2020)
Empirical absorption correction using spherical harmonics,
implemented in SCALE3 ABSPACK scaling algorithm.
;
_exptl_crystal_colour 'clear colourless'
_exptl_crystal_colour_lustre clear
_exptl_crystal_colour_primary colourless
_exptl_crystal_density_diffrn 1.268
_exptl_crystal_description plate
_exptl_crystal_F_000 288
_exptl_crystal_recrystallization_method 'The material was recrystallised from --- by slow evaporation'
_exptl_crystal_size_max 0.18
_exptl_crystal_size_mid 0.11
_exptl_crystal_size_min 0.02
_refine_diff_density_max 0.566
_refine_diff_density_min -0.479
_refine_diff_density_rms 0.118
_refine_ls_extinction_method none
_refine_ls_goodness_of_fit_ref 1.171
_refine_ls_hydrogen_treatment constr
_refine_ls_matrix_type full
_refine_ls_number_parameters 190
_refine_ls_number_reflns 2417
_refine_ls_number_restraints 0
_refine_ls_restrained_S_all 1.171
_refine_ls_R_factor_all 0.1453
_refine_ls_R_factor_gt 0.1351
_refine_ls_shift/su_max 0.001
_refine_ls_shift/su_mean 0.000
_refine_ls_structure_factor_coef Fsqd
_refine_ls_weighting_details 'w=1/[\s^2^(Fo^2^)+(0.0852P)^2^+9.0160P] where P=(Fo^2^+2Fc^2^)/3'
_refine_ls_weighting_scheme calc
_refine_ls_wR_factor_gt 0.3868
_refine_ls_wR_factor_ref 0.3906
_reflns_Friedel_coverage 0.000
_reflns_number_gt 2067
_reflns_number_total 2417
_reflns_threshold_expression 'I > 2\s(I)'
_cod_data_source_file d3gc01403g2.cif
_cod_data_source_block 2022acc0021_d1_100k
_cod_depositor_comments 'Adding full bibliography for 7246950--7246958.cif.'
_cod_database_code 7246952
_shelx_shelxl_version_number 2016/6
_chemical_oxdiff_formula C12H12O1
_chemical_oxdiff_usercomment RAK-437
_shelx_space_group_comment
;
The symmetry employed for this shelxl refinement is uniquely defined
by the following loop, which should always be used as a source of
symmetry information in preference to the above space-group names.
They are only intended as comments.
;
_shelx_estimated_absorpt_t_max 0.988
_shelx_estimated_absorpt_t_min 0.901
_olex2_refinement_description
;
1. Fixed Uiso
 At 1.2 times of:
  All C(H) groups, All C(H,H) groups
2.a Secondary CH2 refined with riding coordinates:
 C13(H13A,H13B), C14(H14A,H14B)
2.b Aromatic/amide H refined with riding coordinates:
 C2(H2), C3(H3), C4(H4), C5(H5), C8(H8), C9(H9), C10(H10), C16(H16), C17(H17),
 C18(H18), C19(H19), C20(H20)
;
_olex2_diffrn_ambient_temperature_device 'Oxford Cryosystems'
_olex2_exptl_crystal_mounting_method 'The crystal was mounted on a MITIGEN holder with silicon oil'
_olex2_submission_original_sample_id RAK-437
_olex2_submission_special_instructions 'No special instructions were received'
_oxdiff_exptl_absorpt_empirical_details
;
Empirical correction (ABSPACK) includes:
- Absorption correction using spherical harmonics
- Frame scaling
;
_oxdiff_exptl_absorpt_empirical_full_max 1.738
_oxdiff_exptl_absorpt_empirical_full_min 0.499

loop_
_space_group_symop_operation_xyz
'x, y, z'
'-x, -y, -z'

loop_
_atom_site_label
_atom_site_type_symbol
_atom_site_fract_x
_atom_site_fract_y
_atom_site_fract_z
_atom_site_U_iso_or_equiv
_atom_site_adp_type
_atom_site_occupancy
_atom_site_site_symmetry_order
_atom_site_calc_flag
_atom_site_refinement_flags_posn
_atom_site_refinement_flags_adp
_atom_site_refinement_flags_occupancy
_atom_site_disorder_assembly
_atom_site_disorder_group
C1 C 1.0484(12) 0.5733(8) 0.6898(7) 0.0282(18) Uani 1 1 d . . . . .
C2 C 1.2423(13) 0.4946(8) 0.6493(7) 0.0282(18) Uani 1 1 d . . . . .
H2 H 1.260033 0.473622 0.569646 0.034 Uiso 1 1 calc R U . . .
C3 C 1.4089(12) 0.4483(8) 0.7320(8) 0.0314(19) Uani 1 1 d . . . . .
H3 H 1.546522 0.396636 0.708096 0.038 Uiso 1 1 calc R U . . .
C4 C 1.3782(12) 0.4763(8) 0.8503(7) 0.0292(18) Uani 1 1 d . . . . .
H4 H 1.493433 0.440266 0.905577 0.035 Uiso 1 1 calc R U . . .
C5 C 1.1828(13) 0.5554(8) 0.8878(7) 0.0289(18) Uani 1 1 d . . . . .
H5 H 1.164079 0.575872 0.967563 0.035 Uiso 1 1 calc R U . . .
C6 C 1.0127(13) 0.6048(8) 0.8053(7) 0.0268(17) Uani 1 1 d . . . . .
C7 C 0.7925(13) 0.6894(8) 0.8078(7) 0.0272(17) Uani 1 1 d . . . . .
C8 C 0.6538(13) 0.7555(8) 0.8937(7) 0.0269(17) Uani 1 1 d . . . . .
H8 H 0.701084 0.749902 0.973067 0.032 Uiso 1 1 calc R U . . .
C9 C 0.4488(13) 0.8279(8) 0.8592(7) 0.0302(18) Uani 1 1 d . . . . .
H9 H 0.353123 0.872161 0.916526 0.036 Uiso 1 1 calc R U . . .
C10 C 0.3745(13) 0.8393(8) 0.7427(7) 0.0287(17) Uani 1 1 d . . . . .
H10 H 0.232560 0.893770 0.722613 0.034 Uiso 1 1 calc R U . . .
C11 C 0.5036(12) 0.7729(7) 0.6560(7) 0.0256(17) Uani 1 1 d . . . . .
C12 C 0.7122(12) 0.7002(7) 0.6942(7) 0.0240(16) Uani 1 1 d . . . . .
C13 C 0.4381(12) 0.7752(8) 0.5288(7) 0.0275(17) Uani 1 1 d . . . . .
H13A H 0.442760 0.681127 0.512211 0.033 Uiso 1 1 calc R U . . .
H13B H 0.546396 0.805957 0.477668 0.033 Uiso 1 1 calc R U . . .
C14 C 0.2138(13) 0.8665(8) 0.4957(7) 0.0289(18) Uani 1 1 d . . . . .
H14A H 0.104315 0.836976 0.546738 0.035 Uiso 1 1 calc R U . . .
H14B H 0.208680 0.961443 0.510079 0.035 Uiso 1 1 calc R U . . .
C15 C 0.1576(12) 0.8623(8) 0.3676(7) 0.0288(18) Uani 1 1 d . . . . .
C16 C 0.2447(13) 0.9326(8) 0.2780(7) 0.0320(19) Uani 1 1 d . . . . .
H16 H 0.337930 0.986489 0.297070 0.038 Uiso 1 1 calc R U . . .
C17 C 0.1979(14) 0.9255(9) 0.1609(8) 0.035(2) Uani 1 1 d . . . . .
H17 H 0.256858 0.975824 0.100661 0.042 Uiso 1 1 calc R U . . .
C18 C 0.0666(14) 0.8460(8) 0.1313(7) 0.0319(19) Uani 1 1 d . . . . .
H18 H 0.036707 0.840371 0.050771 0.038 Uiso 1 1 calc R U . . .
C19 C -0.0219(13) 0.7743(8) 0.2192(8) 0.0333(19) Uani 1 1 d . . . . .
H19 H -0.112180 0.718968 0.198873 0.040 Uiso 1 1 calc R U . . .
C20 C 0.0213(12) 0.7829(8) 0.3378(7) 0.0294(18) Uani 1 1 d . . . . .
H20 H -0.041876 0.734986 0.398076 0.035 Uiso 1 1 calc R U . . .
O1 O 0.8655(8) 0.6297(5) 0.6194(5) 0.0256(13) Uani 1 1 d . . . . .

loop_
_atom_site_aniso_label
_atom_site_aniso_U_11
_atom_site_aniso_U_22
_atom_site_aniso_U_33
_atom_site_aniso_U_23
_atom_site_aniso_U_13
_atom_site_aniso_U_12
C1 0.021(4) 0.025(4) 0.040(5) 0.001(3) -0.007(3) -0.009(3)
C2 0.033(4) 0.021(4) 0.034(4) -0.005(3) -0.001(3) -0.013(3)
C3 0.016(4) 0.028(4) 0.047(5) -0.006(4) -0.002(3) 0.000(3)
C4 0.021(4) 0.027(4) 0.038(5) -0.003(3) -0.008(3) -0.003(3)
C5 0.034(4) 0.023(4) 0.033(4) -0.005(3) -0.006(3) -0.011(3)
C6 0.033(4) 0.023(4) 0.026(4) 0.001(3) -0.006(3) -0.012(3)
C7 0.031(4) 0.024(4) 0.029(4) -0.002(3) -0.003(3) -0.012(3)
C8 0.034(4) 0.022(4) 0.029(4) 0.000(3) -0.004(3) -0.017(3)
C9 0.029(4) 0.032(4) 0.031(4) -0.007(3) 0.006(3) -0.008(3)
C10 0.024(4) 0.027(4) 0.034(4) -0.003(3) -0.003(3) -0.003(3)
C11 0.026(4) 0.020(4) 0.032(4) -0.003(3) -0.002(3) -0.009(3)
C12 0.026(4) 0.017(4) 0.029(4) -0.004(3) 0.001(3) -0.005(3)
C13 0.021(4) 0.028(4) 0.033(4) -0.003(3) -0.002(3) -0.005(3)
C14 0.029(4) 0.025(4) 0.029(4) -0.001(3) -0.004(3) -0.001(3)
C15 0.024(4) 0.024(4) 0.035(4) -0.007(3) -0.001(3) 0.001(3)
C16 0.030(4) 0.028(4) 0.039(5) -0.004(3) -0.002(3) -0.010(3)
C17 0.038(5) 0.030(4) 0.037(5) -0.003(4) -0.002(4) -0.011(4)
C18 0.041(5) 0.027(4) 0.028(4) 0.000(3) -0.007(4) -0.009(4)
C19 0.031(4) 0.027(4) 0.043(5) -0.003(4) -0.008(4) -0.008(3)
C20 0.024(4) 0.023(4) 0.039(5) 0.004(3) 0.002(3) -0.005(3)
O1 0.021(3) 0.025(3) 0.029(3) -0.005(2) -0.004(2) -0.002(2)

loop_
_atom_type_symbol
_atom_type_description
_atom_type_scat_dispersion_real
_atom_type_scat_dispersion_imag
_atom_type_scat_source
C C 0.0181 0.0091 'International Tables Vol C Tables 4.2.6.8 and 6.1.1.4'
H H 0.0000 0.0000 'International Tables Vol C Tables 4.2.6.8 and 6.1.1.4'
O O 0.0492 0.0322 'International Tables Vol C Tables 4.2.6.8 and 6.1.1.4'

loop_
_exptl_crystal_face_index_h
_exptl_crystal_face_index_k
_exptl_crystal_face_index_l
_exptl_crystal_face_perp_dist
2 5 1 0.0553
-2 -5 -1 0.0553
4 -2 -1 0.0724
-4 2 1 0.0724
-1 0 5 0.0080
1 0 -5 0.0080

loop_
_geom_angle_atom_site_label_1
_geom_angle_atom_site_label_2
_geom_angle_atom_site_label_3
_geom_angle
_geom_angle_site_symmetry_1
_geom_angle_site_symmetry_3
_geom_angle_publ_flag
C2 C1 O1 124.1(7) . . ?
C6 C1 C2 124.3(7) . . ?
C6 C1 O1 111.6(7) . . ?
C1 C2 H2 122.0 . . ?
C1 C2 C3 116.1(8) . . ?
C3 C2 H2 122.0 . . ?
C2 C3 H3 119.3 . . ?
C2 C3 C4 121.3(7) . . ?
C4 C3 H3 119.3 . . ?
C3 C4 H4 119.4 . . ?
C5 C4 C3 121.1(7) . . ?
C5 C4 H4 119.4 . . ?
C4 C5 H5 120.7 . . ?
C4 C5 C6 118.5(8) . . ?
C6 C5 H5 120.7 . . ?
C1 C6 C5 118.7(7) . . ?
C1 C6 C7 105.8(7) . . ?
C5 C6 C7 135.5(8) . . ?
C8 C7 C6 136.2(7) . . ?
C12 C7 C6 105.8(7) . . ?
C12 C7 C8 118.0(7) . . ?
C7 C8 H8 121.0 . . ?
C9 C8 C7 118.0(7) . . ?
C9 C8 H8 121.0 . . ?
C8 C9 H9 118.7 . . ?
C8 C9 C10 122.5(7) . . ?
C10 C9 H9 118.7 . . ?
C9 C10 H10 119.3 . . ?
C11 C10 C9 121.4(7) . . ?
C11 C10 H10 119.3 . . ?
C10 C11 C12 114.5(7) . . ?
C10 C11 C13 125.8(7) . . ?
C12 C11 C13 119.7(7) . . ?
C7 C12 C11 125.6(7) . . ?
C7 C12 O1 111.8(6) . . ?
O1 C12 C11 122.7(7) . . ?
C11 C13 H13A 108.6 . . ?
C11 C13 H13B 108.6 . . ?
C11 C13 C14 114.8(7) . . ?
H13A C13 H13B 107.6 . . ?
C14 C13 H13A 108.6 . . ?
C14 C13 H13B 108.6 . . ?
C13 C14 H14A 109.2 . . ?
C13 C14 H14B 109.2 . . ?
H14A C14 H14B 107.9 . . ?
C15 C14 C13 111.9(6) . . ?
C15 C14 H14A 109.2 . . ?
C15 C14 H14B 109.2 . . ?
C16 C15 C14 121.1(7) . . ?
C16 C15 C20 118.7(8) . . ?
C20 C15 C14 120.2(7) . . ?
C15 C16 H16 119.5 . . ?
C17 C16 C15 121.0(8) . . ?
C17 C16 H16 119.5 . . ?
C16 C17 H17 119.8 . . ?
C18 C17 C16 120.4(8) . . ?
C18 C17 H17 119.8 . . ?
C17 C18 H18 120.1 . . ?
C17 C18 C19 119.8(8) . . ?
C19 C18 H18 120.1 . . ?
C18 C19 H19 119.9 . . ?
C18 C19 C20 120.2(8) . . ?
C20 C19 H19 119.9 . . ?
C15 C20 C19 119.9(8) . . ?
C15 C20 H20 120.0 . . ?
C19 C20 H20 120.0 . . ?
C12 O1 C1 105.0(6) . . ?

loop_
_geom_bond_atom_site_label_1
_geom_bond_atom_site_label_2
_geom_bond_distance
_geom_bond_site_symmetry_2
_geom_bond_publ_flag
C1 C2 1.388(11) . ?
C1 C6 1.385(12) . ?
C1 O1 1.389(9) . ?
C2 H2 0.9500 . ?
C2 C3 1.389(11) . ?
C3 H3 0.9500 . ?
C3 C4 1.404(12) . ?
C4 H4 0.9500 . ?
C4 C5 1.384(11) . ?
C5 H5 0.9500 . ?
C5 C6 1.405(11) . ?
C6 C7 1.447(11) . ?
C7 C8 1.408(11) . ?
C7 C12 1.383(11) . ?
C8 H8 0.9500 . ?
C8 C9 1.368(11) . ?
C9 H9 0.9500 . ?
C9 C10 1.400(11) . ?
C10 H10 0.9500 . ?
C10 C11 1.388(11) . ?
C11 C12 1.399(11) . ?
C11 C13 1.510(11) . ?
C12 O1 1.387(9) . ?
C13 H13A 0.9900 . ?
C13 H13B 0.9900 . ?
C13 C14 1.522(10) . ?
C14 H14A 0.9900 . ?
C14 H14B 0.9900 . ?
C14 C15 1.516(11) . ?
C15 C16 1.384(12) . ?
C15 C20 1.399(11) . ?
C16 H16 0.9500 . ?
C16 C17 1.383(12) . ?
C17 H17 0.9500 . ?
C17 C18 1.374(12) . ?
C18 H18 0.9500 . ?
C18 C19 1.383(12) . ?
C19 H19 0.9500 . ?
C19 C20 1.399(12) . ?
C20 H20 0.9500 . ?

loop_
_geom_torsion_atom_site_label_1
_geom_torsion_atom_site_label_2
_geom_torsion_atom_site_label_3
_geom_torsion_atom_site_label_4
_geom_torsion
_geom_torsion_site_symmetry_1
_geom_torsion_site_symmetry_2
_geom_torsion_site_symmetry_3
_geom_torsion_site_symmetry_4
_geom_torsion_publ_flag
C1 C2 C3 C4 2.2(11) . . . . ?
C1 C6 C7 C8 179.9(9) . . . . ?
C1 C6 C7 C12 0.9(8) . . . . ?
C2 C1 C6 C5 0.5(11) . . . . ?
C2 C1 C6 C7 179.2(7) . . . . ?
C2 C1 O1 C12 -179.5(7) . . . . ?
C2 C3 C4 C5 -2.4(12) . . . . ?
C3 C4 C5 C6 1.6(12) . . . . ?
C4 C5 C6 C1 -0.6(11) . . . . ?
C4 C5 C6 C7 -178.9(8) . . . . ?
C5 C6 C7 C8 -1.7(16) . . . . ?
C5 C6 C7 C12 179.4(8) . . . . ?
C6 C1 C2 C3 -1.2(11) . . . . ?
C6 C1 O1 C12 0.8(8) . . . . ?
C6 C7 C8 C9 -179.7(8) . . . . ?
C6 C7 C12 C11 179.8(7) . . . . ?
C6 C7 C12 O1 -0.5(8) . . . . ?
C7 C8 C9 C10 -0.6(12) . . . . ?
C7 C12 O1 C1 -0.2(8) . . . . ?
C8 C7 C12 C11 0.7(11) . . . . ?
C8 C7 C12 O1 -179.6(6) . . . . ?
C8 C9 C10 C11 2.4(13) . . . . ?
C9 C10 C11 C12 -2.5(11) . . . . ?
C9 C10 C11 C13 178.4(8) . . . . ?
C10 C11 C12 C7 1.0(11) . . . . ?
C10 C11 C12 O1 -178.7(7) . . . . ?
C10 C11 C13 C14 3.7(11) . . . . ?
C11 C12 O1 C1 179.5(7) . . . . ?
C11 C13 C14 C15 -179.1(7) . . . . ?
C12 C7 C8 C9 -0.8(11) . . . . ?
C12 C11 C13 C14 -175.4(7) . . . . ?
C13 C11 C12 C7 -179.8(7) . . . . ?
C13 C11 C12 O1 0.5(11) . . . . ?
C13 C14 C15 C16 -77.0(9) . . . . ?
C13 C14 C15 C20 100.9(8) . . . . ?
C14 C15 C16 C17 178.2(7) . . . . ?
C14 C15 C20 C19 -177.0(7) . . . . ?
C15 C16 C17 C18 -1.2(13) . . . . ?
C16 C15 C20 C19 1.0(11) . . . . ?
C16 C17 C18 C19 1.0(13) . . . . ?
C17 C18 C19 C20 0.3(12) . . . . ?
C18 C19 C20 C15 -1.2(12) . . . . ?
C20 C15 C16 C17 0.3(12) . . . . ?
O1 C1 C2 C3 179.1(7) . . . . ?
O1 C1 C6 C5 -179.9(6) . . . . ?
O1 C1 C6 C7 -1.1(8) . . . . ?

loop_
_exptl_oxdiff_crystal_face_indexfrac_h
_exptl_oxdiff_crystal_face_indexfrac_k
_exptl_oxdiff_crystal_face_indexfrac_l
_exptl_oxdiff_crystal_face_x
_exptl_oxdiff_crystal_face_y
_exptl_oxdiff_crystal_face_z
2.0068 5.0117 0.9920 0.7245 -0.3241 -0.1865
-2.0068 -5.0117 -0.9920 -0.7245 0.3241 0.1865
3.9993 -2.0059 -1.0241 -0.1447 0.0512 -1.1168
-3.9993 2.0059 1.0241 0.1447 -0.0512 1.1168
-0.9880 -0.0032 5.0031 -0.2364 -0.6106 0.3026
0.9880 0.0032 -5.0031 0.2364 0.6106 -0.3026
